data_7706830
loop_
_publ_author_name
'Chen, Xue-Meng'
'Huang, Li-Cheng'
'Gao, Wei'

_publ_section_title
;
 One-pot synthesis of cobalt complexes with
 2,6-bis(arylimino)phenoxyl/phenthioxyl ligands and catalysis on isoprene
 polymerization.
;
_journal_issue 15
_journal_name_full 'Dalton transactions (Cambridge, England : 2003)'
_journal_page_first 5218
_journal_page_last 5225
_journal_paper_doi 10.1039/d1dt00371b
_journal_volume 50
_journal_year 2021
_chemical_formula_moiety 'C32 H39 Cl4 Co2 Li N2 O3'
_chemical_formula_sum 'C32 H39 Cl4 Co2 Li N2 O3'
_chemical_formula_weight 766.25
_space_group_crystal_system monoclinic
_space_group_IT_number 14
_space_group_name_Hall '-P 2yn'
_space_group_name_H-M_alt 'P 1 21/n 1'
_atom_sites_solution_hydrogens geom
_atom_sites_solution_primary dual
_audit_creation_date 2021-03-05
_audit_creation_method
;
Olex2 1.3
(compiled 2020.11.12 svn.r5f609507 for OlexSys, GUI svn.r6226)
;
_audit_update_record
;
2021-03-05 deposited with the CCDC.	2021-03-10 downloaded from the CCDC.
;
_cell_angle_alpha 90
_cell_angle_beta 108.7030(10)
_cell_angle_gamma 90
_cell_formula_units_Z 8
_cell_length_a 18.5708(10)
_cell_length_b 23.5866(12)
_cell_length_c 20.4402(11)
_cell_measurement_reflns_used 3825
_cell_measurement_temperature 184.65
_cell_measurement_theta_max 18.52
_cell_measurement_theta_min 2.32
_cell_volume 8480.5(8)
_computing_cell_refinement 'SAINT v6.45A (Bruker, 2003)'
_computing_data_reduction 'SAINT v6.45A (Bruker, 2003)'
_computing_molecular_graphics 'Olex2 1.3 (Dolomanov et al., 2009)'
_computing_publication_material 'Olex2 1.3 (Dolomanov et al., 2009)'
_computing_structure_refinement 'SHELXL 2018/3 (Sheldrick, 2015)'
_computing_structure_solution 'SHELXT  (Sheldrick, 2015)'
_diffrn_ambient_temperature 184.65
_diffrn_measured_fraction_theta_full 0.996
_diffrn_measured_fraction_theta_max 0.996
_diffrn_measurement_device_type 'CCD area detector'
_diffrn_measurement_method 'phi and omega scans'
_diffrn_radiation_monochromator graphite
_diffrn_radiation_type MoK\a
_diffrn_radiation_wavelength 0.71073
_diffrn_reflns_av_R_equivalents 0.0776
_diffrn_reflns_av_unetI/netI 0.0863
_diffrn_reflns_Laue_measured_fraction_full 0.996
_diffrn_reflns_Laue_measured_fraction_max 0.996
_diffrn_reflns_limit_h_max 20
_diffrn_reflns_limit_h_min -20
_diffrn_reflns_limit_k_max 25
_diffrn_reflns_limit_k_min -23
_diffrn_reflns_limit_l_max 22
_diffrn_reflns_limit_l_min -22
_diffrn_reflns_number 41654
_diffrn_reflns_point_group_measured_fraction_full 0.996
_diffrn_reflns_point_group_measured_fraction_max 0.996
_diffrn_reflns_theta_full 23.049
_diffrn_reflns_theta_max 23.049
_diffrn_reflns_theta_min 1.553
_diffrn_source_current 40.0
_diffrn_source_power 2.0
_diffrn_source_voltage 50.0
_exptl_absorpt_coefficient_mu 1.063
_exptl_absorpt_correction_T_max 0.892248
_exptl_absorpt_correction_T_min 0.724574
_exptl_absorpt_correction_type multi-scan
_exptl_absorpt_process_details
;
SADABS v.2.10 (Bruker,2003) was used for absorption correction.
R(int) was 0.0528 before and 0.0382 after correction.
The Ratio of minimum to maximum transmission is 0.7246.
The \l/2 correction factor is 0.0015.
;
_exptl_crystal_colour colourless
_exptl_crystal_colour_primary colourless
_exptl_crystal_density_diffrn 1.200
_exptl_crystal_description block
_exptl_crystal_F_000 3152
_exptl_crystal_size_max 0.18
_exptl_crystal_size_mid 0.16
_exptl_crystal_size_min 0.15
_refine_diff_density_max 1.319
_refine_diff_density_min -0.364
_refine_diff_density_rms 0.097
_refine_ls_extinction_method none
_refine_ls_goodness_of_fit_ref 0.978
_refine_ls_hydrogen_treatment constr
_refine_ls_matrix_type full
_refine_ls_number_parameters 801
_refine_ls_number_reflns 11826
_refine_ls_number_restraints 168
_refine_ls_restrained_S_all 0.981
_refine_ls_R_factor_all 0.1145
_refine_ls_R_factor_gt 0.0686
_refine_ls_shift/su_max 0.001
_refine_ls_shift/su_mean 0.000
_refine_ls_structure_factor_coef Fsqd
_refine_ls_weighting_details 'w=1/[\s^2^(Fo^2^)+(0.1343P)^2^] where P=(Fo^2^+2Fc^2^)/3'
_refine_ls_weighting_scheme calc
_refine_ls_wR_factor_gt 0.1887
_refine_ls_wR_factor_ref 0.2183
_reflns_Friedel_coverage 0.000
_reflns_number_gt 7020
_reflns_number_total 11826
_reflns_threshold_expression 'I > 2\s(I)'
_cod_data_source_file d1dt00371b2.cif
_cod_data_source_block ya007m_sq
_cod_depositor_comments
;
Adding full bibliography for 7706827--7706830.cif.

2024-09-23
Z value and formula fixed to values more according to usual
chemical conventions.                 miguel
;
_cod_original_formula_sum 'C64 H78 Cl8 Co4 Li2 N4 O6'
_cod_original_formula_weight 1532.50
_cod_original_formula_moiety '2(C32 H39 Cl4 Co2 Li N2 O3)'
_cod_original_formula_units_Z 4
_cod_database_code 7706830
_shelx_shelxl_version_number 2018/3
_shelx_space_group_comment
;
The symmetry employed for this shelxl refinement is uniquely defined
by the following loop, which should always be used as a source of
symmetry information in preference to the above space-group names.
They are only intended as comments.
;
_shelx_estimated_absorpt_t_max 0.857
_shelx_estimated_absorpt_t_min 0.832
_olex2_refinement_description
;
1. Fixed Uiso
 At 1.2 times of:
  All C(H) groups, All C(H,H) groups
 At 1.5 times of:
  All C(H,H,H) groups
2. Uiso/Uaniso restraints and constraints
Uanis(C55) \\sim Ueq: with sigma of 0.01 and sigma for terminal atoms of 0.02
3. Rigid body (RIGU) restrains
 Li2, C66, C68, C67, C65, O6, O5, C64, C63, C62, C61, Li1, C53, C55, C56, C54,
 O4, O3, C49, C50, C51, C52
 with sigma for 1-2 distances of 0.004 and sigma for 1-3 distances of 0.004
4.a Secondary CH2 refined with riding coordinates:
 C49(H49A,H49B), C50(H50A,H50B), C51(H51A,H51B), C52(H52A,H52B), C53(H53A,
 H53B), C54(H54A,H54B), C56(H56A,H56B), C61(H61A,H61B), C62(H62A,H62B),
 C63(H63A,H63B), C64(H64A,H64B), C65(H65A,H65B), C66(H66A,H66B), C67(H67A,H67B),
  C68(H68A,H68B), C55(H55A,H55B)
4.b Aromatic/amide H refined with riding coordinates:
 C3(H3), C4(H4), C5(H5), C7(H7), C8(H8), C11(H11), C12(H12), C13(H13),
 C19(H19), C20(H20), C21(H21), C26(H26), C27(H27), C28(H28), C30(H30), C31(H31),
  C34(H34), C35(H35), C36(H36), C42(H42), C43(H43), C44(H44)
4.c Idealised Me refined as rotating group:
 C15(H15A,H15B,H15C), C16(H16A,H16B,H16C), C23(H23A,H23B,H23C), C38(H38A,H38B,
 H38C), C39(H39A,H39B,H39C), C46(H46A,H46B,H46C), C47(H47A,H47B,H47C), C48(H48A,
 H48B,H48C)
;
_platon_squeeze_void_probe_radius 1.20
_olex2_submission_special_instructions 'No special instructions were received'

loop_
_space_group_symop_operation_xyz
'x, y, z'
'-x+1/2, y+1/2, -z+1/2'
'-x, -y, -z'
'x-1/2, -y-1/2, z-1/2'

loop_
_atom_site_label
_atom_site_type_symbol
_atom_site_fract_x
_atom_site_fract_y
_atom_site_fract_z
_atom_site_U_iso_or_equiv
_atom_site_adp_type
_atom_site_occupancy
_atom_site_site_symmetry_order
_atom_site_calc_flag
_atom_site_refinement_flags_posn
_atom_site_refinement_flags_adp
_atom_site_refinement_flags_occupancy
_atom_site_disorder_assembly
_atom_site_disorder_group
C1 C -0.0606(4) 0.0145(3) 0.1668(4) 0.0451(18) Uani 1 1 d . . . . .
C2 C -0.0614(4) -0.0407(3) 0.1412(4) 0.0483(19) Uani 1 1 d . . . . .
C3 C -0.1304(4) -0.0703(4) 0.1134(4) 0.067(2) Uani 1 1 d . . . . .
H3 H -0.130064 -0.107803 0.096622 0.080 Uiso 1 1 calc R U . . .
C4 C -0.1989(5) -0.0448(4) 0.1104(4) 0.071(2) Uani 1 1 d . . . . .
H4 H -0.245247 -0.065079 0.092225 0.085 Uiso 1 1 calc R U . . .
C5 C -0.1995(4) 0.0103(3) 0.1340(4) 0.054(2) Uani 1 1 d . . . . .
H5 H -0.246664 0.027931 0.130162 0.065 Uiso 1 1 calc R U . . .
C6 C -0.1311(4) 0.0406(3) 0.1636(4) 0.0468(18) Uani 1 1 d . . . . .
C7 C 0.0038(4) -0.0730(3) 0.1393(4) 0.055(2) Uani 1 1 d . . . . .
H7 H -0.004755 -0.111823 0.126731 0.066 Uiso 1 1 calc R U . . .
C8 C -0.1400(4) 0.0979(3) 0.1849(4) 0.0492(19) Uani 1 1 d . . . . .
H8 H -0.190099 0.112926 0.168754 0.059 Uiso 1 1 calc R U . . .
C9 C 0.1289(4) -0.0968(3) 0.1496(4) 0.057(2) Uani 1 1 d . . . . .
C10 C 0.1407(5) -0.1044(4) 0.0852(5) 0.079(3) Uani 1 1 d . . . . .
C11 C 0.1929(6) -0.1465(5) 0.0822(7) 0.101(4) Uani 1 1 d . . . . .
H11 H 0.199983 -0.154787 0.039168 0.122 Uiso 1 1 calc R U . . .
C12 C 0.2329(6) -0.1752(5) 0.1385(10) 0.133(6) Uani 1 1 d . . . . .
H12 H 0.269666 -0.202182 0.135345 0.159 Uiso 1 1 calc R U . . .
C13 C 0.2212(6) -0.1660(4) 0.2027(7) 0.103(4) Uani 1 1 d . . . . .
H13 H 0.249951 -0.186659 0.242319 0.124 Uiso 1 1 calc R U . . .
C14 C 0.1672(5) -0.1263(4) 0.2077(5) 0.077(3) Uani 1 1 d . . . . .
C15 C 0.0984(6) -0.0705(5) 0.0208(5) 0.098(3) Uani 1 1 d . . . . .
H15A H 0.043460 -0.074425 0.011425 0.147 Uiso 1 1 calc R U . . .
H15B H 0.111965 -0.084734 -0.018745 0.147 Uiso 1 1 calc R U . . .
H15C H 0.112558 -0.030379 0.028284 0.147 Uiso 1 1 calc R U . . .
C16 C 0.1506(7) -0.1179(5) 0.2749(6) 0.120(4) Uani 1 1 d . . . . .
H16A H 0.150422 -0.077311 0.284985 0.180 Uiso 1 1 calc R U . . .
H16B H 0.189868 -0.136874 0.312400 0.180 Uiso 1 1 calc R U . . .
H16C H 0.100787 -0.134173 0.270845 0.180 Uiso 1 1 calc R U . . .
C17 C -0.1090(4) 0.1875(3) 0.2319(4) 0.0501(19) Uani 1 1 d . . . . .
C18 C -0.0997(5) 0.2280(3) 0.1834(5) 0.064(2) Uani 1 1 d . . . . .
C19 C -0.1165(5) 0.2834(4) 0.1915(5) 0.078(3) Uani 1 1 d . . . . .
H19 H -0.111085 0.310964 0.159419 0.094 Uiso 1 1 calc R U . . .
C20 C -0.1404(5) 0.2996(4) 0.2439(7) 0.089(3) Uani 1 1 d . . . . .
H20 H -0.149865 0.338595 0.249147 0.107 Uiso 1 1 calc R U . . .
C21 C -0.1520(5) 0.2598(4) 0.2919(5) 0.080(3) Uani 1 1 d . . . . .
H21 H -0.171275 0.271619 0.327539 0.096 Uiso 1 1 calc R U . . .
C22 C -0.1342(4) 0.2022(4) 0.2851(4) 0.060(2) Uani 1 1 d . . . . .
C23 C -0.1459(5) 0.1584(4) 0.3347(5) 0.078(3) Uani 1 1 d . . . . .
H23A H -0.189806 0.134624 0.310907 0.116 Uiso 1 1 calc R U . . .
H23B H -0.155100 0.177490 0.373849 0.116 Uiso 1 1 calc R U . . .
H23C H -0.100420 0.134567 0.351537 0.116 Uiso 1 1 calc R U . . .
C24 C 0.4387(4) 0.0249(3) 0.1653(4) 0.0457(18) Uani 1 1 d . . . . .
C25 C 0.3725(4) 0.0018(3) 0.1773(4) 0.0478(19) Uani 1 1 d . . . . .
C26 C 0.3003(4) 0.0137(3) 0.1306(4) 0.056(2) Uani 1 1 d . . . . .
H26 H 0.256749 -0.002935 0.137497 0.067 Uiso 1 1 calc R U . . .
C27 C 0.2913(4) 0.0492(4) 0.0743(4) 0.070(2) Uani 1 1 d . . . . .
H27 H 0.242227 0.057092 0.042901 0.084 Uiso 1 1 calc R U . . .
C28 C 0.3556(4) 0.0729(4) 0.0650(4) 0.060(2) Uani 1 1 d . . . . .
H28 H 0.349679 0.098774 0.028031 0.073 Uiso 1 1 calc R U . . .
C29 C 0.4288(4) 0.0600(3) 0.1083(4) 0.0502(19) Uani 1 1 d . . . . .
C30 C 0.4898(4) 0.0902(3) 0.0944(4) 0.053(2) Uani 1 1 d . . . . .
H30 H 0.475238 0.120623 0.062340 0.064 Uiso 1 1 calc R U . . .
C31 C 0.3735(4) -0.0353(3) 0.2355(4) 0.0480(19) Uani 1 1 d . . . . .
H31 H 0.329290 -0.057480 0.230344 0.058 Uiso 1 1 calc R U . . .
C32 C 0.6119(4) 0.1191(3) 0.1008(4) 0.0512(19) Uani 1 1 d . . . . .
C33 C 0.6304(4) 0.1081(4) 0.0416(4) 0.055(2) Uani 1 1 d . . . . .
C34 C 0.6803(5) 0.1441(4) 0.0245(5) 0.077(3) Uani 1 1 d . . . . .
H34 H 0.694808 0.136564 -0.015124 0.092 Uiso 1 1 calc R U . . .
C35 C 0.7087(5) 0.1905(5) 0.0642(6) 0.085(3) Uani 1 1 d . . . . .
H35 H 0.741577 0.215587 0.050911 0.103 Uiso 1 1 calc R U . . .
C36 C 0.6907(5) 0.2017(4) 0.1234(6) 0.077(3) Uani 1 1 d . . . . .
H36 H 0.712502 0.233543 0.151145 0.092 Uiso 1 1 calc R U . . .
C37 C 0.6409(4) 0.1667(3) 0.1428(5) 0.064(2) Uani 1 1 d . . . . .
C38 C 0.5987(5) 0.0579(4) -0.0036(4) 0.079(3) Uani 1 1 d . . . . .
H38A H 0.613024 0.023008 0.023482 0.118 Uiso 1 1 calc R U . . .
H38B H 0.619104 0.057136 -0.042213 0.118 Uiso 1 1 calc R U . . .
H38C H 0.543128 0.060844 -0.021490 0.118 Uiso 1 1 calc R U . . .
C39 C 0.6158(6) 0.1802(4) 0.2053(5) 0.084(3) Uani 1 1 d . . . . .
H39A H 0.562000 0.191021 0.189683 0.125 Uiso 1 1 calc R U . . .
H39B H 0.646408 0.211490 0.231469 0.125 Uiso 1 1 calc R U . . .
H39C H 0.622830 0.146577 0.234962 0.125 Uiso 1 1 calc R U . . .
C40 C 0.4187(4) -0.0829(4) 0.3391(5) 0.067(2) Uani 1 1 d . . . . .
C41 C 0.4225(5) -0.1392(4) 0.3250(7) 0.093(3) Uani 1 1 d . . . . .
C42 C 0.4178(7) -0.1786(7) 0.3732(11) 0.165(9) Uani 1 1 d . . . . .
H42 H 0.424006 -0.217318 0.363372 0.198 Uiso 1 1 calc R U . . .
C43 C 0.4062(10) -0.1678(10) 0.4289(14) 0.209(14) Uani 1 1 d . . . . .
H43 H 0.398333 -0.197146 0.457715 0.250 Uiso 1 1 calc R U . . .
C44 C 0.4050(7) -0.1085(9) 0.4479(7) 0.171(8) Uani 1 1 d . . . . .
H44 H 0.400179 -0.099854 0.491644 0.205 Uiso 1 1 calc R U . . .
C45 C 0.4108(5) -0.0620(6) 0.4040(5) 0.095(4) Uani 1 1 d . . . . .
C46 C 0.4059(7) -0.0003(6) 0.4176(6) 0.115(4) Uani 1 1 d . . . . .
H46A H 0.362297 0.016178 0.381899 0.173 Uiso 1 1 calc R U . . .
H46B H 0.452659 0.018612 0.416885 0.173 Uiso 1 1 calc R U . . .
H46C H 0.399547 0.004993 0.463006 0.173 Uiso 1 1 calc R U . . .
C47 C 0.4337(5) -0.1575(4) 0.2585(7) 0.109(4) Uani 1 1 d . . . . .
H47A H 0.391169 -0.144005 0.219429 0.163 Uiso 1 1 calc R U . . .
H47B H 0.436067 -0.199007 0.257183 0.163 Uiso 1 1 calc R U . . .
H47C H 0.481351 -0.141559 0.255651 0.163 Uiso 1 1 calc R U . . .
C48 C -0.0726(5) 0.2102(4) 0.1242(5) 0.075(3) Uani 1 1 d . . . . .
H48A H -0.107085 0.181495 0.096376 0.112 Uiso 1 1 calc R U . . .
H48B H -0.021206 0.194366 0.142546 0.112 Uiso 1 1 calc R U . . .
H48C H -0.071792 0.243264 0.095390 0.112 Uiso 1 1 calc R U . . .
C49 C 0.3533(6) 0.1524(6) 0.2461(7) 0.131(4) Uani 1 1 d . . . . .
H49A H 0.354749 0.114750 0.225269 0.158 Uiso 1 1 calc R U . . .
H49B H 0.388482 0.152387 0.294201 0.158 Uiso 1 1 calc R U . . .
C50 C 0.3743(8) 0.2002(7) 0.2028(8) 0.149(5) Uani 1 1 d . . . . .
H50A H 0.398407 0.232649 0.232620 0.179 Uiso 1 1 calc R U . . .
H50B H 0.409648 0.185931 0.179235 0.179 Uiso 1 1 calc R U . . .
C51 C 0.3028(8) 0.2168(6) 0.1533(8) 0.141(5) Uani 1 1 d . . . . .
H51A H 0.297265 0.200252 0.107460 0.169 Uiso 1 1 calc R U . . .
H51B H 0.299426 0.258564 0.148876 0.169 Uiso 1 1 calc R U . . .
C52 C 0.2427(6) 0.1947(5) 0.1803(6) 0.109(3) Uani 1 1 d . . . . .
H52A H 0.211159 0.226263 0.187864 0.130 Uiso 1 1 calc R U . . .
H52B H 0.209238 0.167923 0.146740 0.130 Uiso 1 1 calc R U . . .
C53 C 0.2478(8) 0.1152(8) 0.4406(6) 0.179(7) Uani 1 1 d . . . . .
H53A H 0.265590 0.077555 0.460619 0.214 Uiso 1 1 calc R U . . .
H53B H 0.191703 0.114114 0.420242 0.214 Uiso 1 1 calc R U . . .
C54 C 0.2705(9) 0.1589(8) 0.4941(7) 0.168(6) Uani 1 1 d . . . . .
H54A H 0.270715 0.144439 0.539658 0.201 Uiso 1 1 calc R U . . .
H54B H 0.237633 0.192922 0.481777 0.201 Uiso 1 1 calc R U . . .
C56 C 0.3489(7) 0.1588(6) 0.4228(6) 0.139(5) Uani 1 1 d . . . . .
H56A H 0.350142 0.194575 0.397831 0.167 Uiso 1 1 calc R U . . .
H56B H 0.393484 0.135589 0.423094 0.167 Uiso 1 1 calc R U . . .
C61 C 0.7421(9) 0.0803(9) 0.4519(8) 0.185(7) Uani 1 1 d . . . . .
H61A H 0.689873 0.070621 0.450924 0.223 Uiso 1 1 calc R U . . .
H61B H 0.738565 0.108182 0.414748 0.223 Uiso 1 1 calc R U . . .
C62 C 0.7861(9) 0.1053(8) 0.5210(8) 0.180(6) Uani 1 1 d . . . . .
H62A H 0.808328 0.142428 0.515563 0.215 Uiso 1 1 calc R U . . .
H62B H 0.753356 0.110074 0.550475 0.215 Uiso 1 1 calc R U . . .
C63 C 0.8413(11) 0.0661(7) 0.5481(8) 0.192(8) Uani 1 1 d . . . . .
H63A H 0.826323 0.040929 0.580265 0.231 Uiso 1 1 calc R U . . .
H63B H 0.889462 0.085211 0.574001 0.231 Uiso 1 1 calc R U . . .
C64 C 0.8516(9) 0.0329(8) 0.4912(7) 0.185(7) Uani 1 1 d . . . . .
H64A H 0.889317 0.050850 0.472829 0.222 Uiso 1 1 calc R U . . .
H64B H 0.868317 -0.006235 0.506227 0.222 Uiso 1 1 calc R U . . .
C65 C 0.8867(8) -0.0432(6) 0.3594(11) 0.182(7) Uani 1 1 d . . . . .
H65A H 0.925466 -0.045034 0.405731 0.219 Uiso 1 1 calc R U . . .
H65B H 0.881429 -0.003269 0.343570 0.219 Uiso 1 1 calc R U . . .
C66 C 0.8047(9) -0.1142(8) 0.3363(12) 0.218(10) Uani 1 1 d . . . . .
H66A H 0.751785 -0.117602 0.304871 0.261 Uiso 1 1 calc R U . . .
H66B H 0.812350 -0.142377 0.373862 0.261 Uiso 1 1 calc R U . . .
C67 C 0.9091(10) -0.0798(8) 0.3098(9) 0.175(6) Uani 1 1 d . . . . .
H67A H 0.903802 -0.059590 0.266079 0.210 Uiso 1 1 calc R U . . .
H67B H 0.961934 -0.093691 0.329848 0.210 Uiso 1 1 calc R U . . .
C68 C 0.8561(12) -0.1244(10) 0.2999(10) 0.235(10) Uani 1 1 d . . . . .
H68A H 0.827692 -0.128241 0.249999 0.282 Uiso 1 1 calc R U . . .
H68B H 0.883360 -0.160451 0.315907 0.282 Uiso 1 1 calc R U . . .
C55 C 0.3506(9) 0.1706(7) 0.4924(7) 0.160(5) Uani 1 1 d . U . . .
H55A H 0.364831 0.210603 0.504510 0.192 Uiso 1 1 calc R U . . .
H55B H 0.387863 0.145769 0.525546 0.192 Uiso 1 1 calc R U . . .
Cl1 Cl 0.10671(11) 0.07816(9) 0.08590(12) 0.0687(6) Uani 1 1 d . . . . .
Cl2 Cl 0.20636(11) 0.02877(9) 0.26810(11) 0.0663(6) Uani 1 1 d . . . . .
Cl3 Cl 0.10321(11) 0.16776(9) 0.26561(13) 0.0722(6) Uani 1 1 d . . . . .
Cl4 Cl 0.03381(10) 0.06033(8) 0.37277(9) 0.0555(5) Uani 1 1 d . . . . .
Cl5 Cl 0.62098(11) -0.05979(9) 0.35701(13) 0.0756(7) Uani 1 1 d . . . . .
Cl6 Cl 0.53534(11) 0.09097(8) 0.35262(10) 0.0593(5) Uani 1 1 d . . . . .
Cl7 Cl 0.61261(8) -0.06787(6) 0.12607(8) 0.0346(4) Uani 1 1 d . . . . .
Cl8 Cl 0.70704(11) 0.04269(10) 0.26285(11) 0.0679(6) Uani 1 1 d . . . . .
Co1 Co 0.09978(5) 0.02669(4) 0.17552(5) 0.0522(3) Uani 1 1 d . . . . .
Co2 Co 0.01683(5) 0.10108(4) 0.26886(5) 0.0535(3) Uani 1 1 d . . . . .
Co3 Co 0.52619(5) 0.00172(4) 0.30904(5) 0.0492(3) Uani 1 1 d . . . . .
Co4 Co 0.60044(5) 0.01404(4) 0.18158(5) 0.0488(3) Uani 1 1 d . . . . .
Li1 Li 0.2252(9) 0.1268(7) 0.2950(8) 0.078(4) Uani 1 1 d . . . . .
Li2 Li 0.7382(9) -0.0141(8) 0.3640(9) 0.096(4) Uani 1 1 d . . . . .
N1 N 0.0730(3) -0.0545(3) 0.1530(3) 0.0529(16) Uani 1 1 d . . . . .
N2 N -0.0894(3) 0.1303(2) 0.2224(3) 0.0481(15) Uani 1 1 d . . . . .
N3 N 0.5613(3) 0.0809(2) 0.1201(3) 0.0481(15) Uani 1 1 d . . . . .
N4 N 0.4276(3) -0.0406(2) 0.2918(3) 0.0454(15) Uani 1 1 d . . . . .
O1 O 0.0049(2) 0.04224(19) 0.1958(2) 0.0489(12) Uani 1 1 d . . . . .
O2 O 0.5076(2) 0.0120(2) 0.2087(2) 0.0488(12) Uani 1 1 d . . . . .
O3 O 0.2798(3) 0.1664(3) 0.2440(3) 0.0871(18) Uani 1 1 d . . . . .
O4 O 0.2805(4) 0.1288(3) 0.3900(3) 0.099(2) Uani 1 1 d . . . . .
O5 O 0.7785(5) 0.0332(4) 0.4418(4) 0.124(3) Uani 1 1 d . . . . .
O6 O 0.8164(4) -0.0643(3) 0.3616(5) 0.125(3) Uani 1 1 d . . . . .

loop_
_atom_site_aniso_label
_atom_site_aniso_U_11
_atom_site_aniso_U_22
_atom_site_aniso_U_33
_atom_site_aniso_U_23
_atom_site_aniso_U_13
_atom_site_aniso_U_12
C1 0.033(4) 0.056(5) 0.048(4) 0.001(4) 0.015(3) -0.001(4)
C2 0.039(4) 0.044(5) 0.068(5) -0.013(4) 0.027(4) -0.001(3)
C3 0.039(5) 0.073(6) 0.089(6) -0.027(5) 0.019(4) -0.004(4)
C4 0.052(5) 0.077(6) 0.081(6) -0.018(5) 0.018(5) -0.016(5)
C5 0.044(5) 0.070(6) 0.048(5) -0.013(4) 0.013(4) -0.001(4)
C6 0.040(4) 0.051(5) 0.051(5) -0.006(4) 0.016(4) -0.005(4)
C7 0.053(5) 0.046(5) 0.064(5) -0.010(4) 0.017(4) -0.005(4)
C8 0.041(4) 0.055(5) 0.051(5) -0.001(4) 0.014(4) 0.000(4)
C9 0.039(4) 0.054(5) 0.075(6) -0.013(5) 0.013(4) 0.009(4)
C10 0.047(5) 0.097(7) 0.095(8) -0.049(6) 0.027(5) -0.015(5)
C11 0.055(7) 0.119(9) 0.140(11) -0.059(8) 0.045(7) -0.004(6)
C12 0.040(6) 0.107(10) 0.240(19) -0.064(11) 0.030(9) 0.018(6)
C13 0.071(7) 0.072(7) 0.153(12) 0.001(7) 0.017(7) 0.014(6)
C14 0.054(6) 0.068(6) 0.099(8) 0.015(6) 0.008(5) 0.016(5)
C15 0.098(8) 0.135(10) 0.061(6) -0.027(7) 0.027(6) -0.009(7)
C16 0.154(12) 0.107(9) 0.090(9) 0.028(7) 0.025(8) 0.034(8)
C17 0.032(4) 0.049(5) 0.066(5) -0.011(4) 0.012(4) -0.004(3)
C18 0.056(5) 0.046(5) 0.078(6) -0.006(5) 0.005(5) -0.007(4)
C19 0.074(7) 0.056(6) 0.089(7) -0.003(5) 0.003(6) 0.006(5)
C20 0.055(6) 0.053(6) 0.133(10) -0.018(7) -0.008(6) 0.009(5)
C21 0.063(6) 0.076(7) 0.087(7) -0.027(6) 0.005(5) 0.015(5)
C22 0.040(5) 0.064(6) 0.069(6) -0.014(5) 0.007(4) 0.008(4)
C23 0.069(6) 0.099(7) 0.072(6) -0.020(6) 0.031(5) 0.008(5)
C24 0.037(4) 0.055(5) 0.044(4) 0.002(4) 0.012(4) -0.006(3)
C25 0.033(4) 0.060(5) 0.049(5) -0.007(4) 0.010(4) -0.004(3)
C26 0.036(4) 0.084(6) 0.044(5) -0.002(4) 0.008(4) -0.004(4)
C27 0.035(4) 0.116(7) 0.054(5) 0.011(5) 0.009(4) -0.002(5)
C28 0.045(5) 0.088(6) 0.046(5) 0.020(4) 0.011(4) 0.000(4)
C29 0.037(4) 0.070(5) 0.042(4) 0.013(4) 0.011(4) -0.001(4)
C30 0.039(5) 0.068(5) 0.048(5) 0.015(4) 0.008(4) 0.003(4)
C31 0.042(4) 0.052(5) 0.051(5) -0.002(4) 0.017(4) -0.013(4)
C32 0.040(4) 0.058(5) 0.053(5) 0.016(4) 0.011(4) 0.000(4)
C33 0.034(4) 0.080(6) 0.052(5) 0.018(4) 0.016(4) 0.009(4)
C34 0.052(6) 0.093(7) 0.080(7) 0.028(6) 0.015(5) -0.008(5)
C35 0.050(6) 0.106(9) 0.098(8) 0.050(7) 0.020(6) 0.004(6)
C36 0.047(5) 0.060(6) 0.110(8) 0.015(6) 0.008(5) -0.009(4)
C37 0.041(5) 0.056(5) 0.088(7) 0.013(5) 0.010(5) 0.001(4)
C38 0.067(6) 0.109(8) 0.059(6) -0.010(5) 0.018(5) -0.008(5)
C39 0.092(7) 0.072(6) 0.083(7) -0.011(5) 0.023(6) -0.001(5)
C40 0.031(4) 0.075(7) 0.085(7) 0.027(5) 0.006(4) 0.003(4)
C41 0.049(6) 0.064(7) 0.158(11) 0.024(8) 0.022(6) 0.002(5)
C42 0.054(7) 0.145(13) 0.29(2) 0.145(17) 0.050(11) -0.005(7)
C43 0.084(10) 0.202(19) 0.35(3) 0.21(2) 0.087(14) 0.040(12)
C44 0.076(8) 0.32(2) 0.140(12) 0.143(16) 0.067(8) 0.023(12)
C45 0.065(6) 0.164(12) 0.062(7) 0.049(7) 0.031(5) 0.023(7)
C46 0.112(10) 0.171(13) 0.075(8) 0.007(8) 0.046(7) 0.012(9)
C47 0.059(6) 0.060(7) 0.190(13) -0.020(7) 0.017(7) 0.005(5)
C48 0.067(6) 0.073(6) 0.082(7) 0.011(5) 0.021(5) -0.009(5)
C49 0.074(7) 0.154(11) 0.179(12) 0.013(9) 0.059(7) 0.017(7)
C50 0.110(8) 0.184(14) 0.174(14) -0.001(10) 0.074(9) -0.016(10)
C51 0.127(9) 0.151(12) 0.169(13) 0.021(9) 0.082(9) -0.008(9)
C52 0.096(7) 0.107(9) 0.119(8) 0.014(7) 0.031(6) -0.013(6)
C53 0.100(9) 0.34(2) 0.078(8) -0.023(10) 0.011(7) -0.082(12)
C54 0.160(11) 0.258(17) 0.091(9) -0.010(9) 0.049(9) 0.071(11)
C56 0.125(9) 0.191(13) 0.086(7) -0.037(8) 0.012(6) -0.076(9)
C61 0.117(11) 0.304(18) 0.117(10) -0.065(12) 0.011(8) 0.041(11)
C62 0.117(12) 0.254(18) 0.133(12) -0.019(10) -0.009(9) 0.016(10)
C63 0.215(18) 0.175(16) 0.121(11) -0.022(10) -0.039(10) 0.045(12)
C64 0.155(11) 0.212(16) 0.118(11) -0.019(10) -0.055(9) 0.035(10)
C65 0.103(9) 0.140(12) 0.33(2) 0.007(12) 0.101(13) -0.025(8)
C66 0.141(14) 0.177(13) 0.37(3) -0.122(16) 0.133(16) -0.078(11)
C67 0.144(13) 0.223(18) 0.162(15) 0.042(12) 0.055(11) -0.008(11)
C68 0.22(2) 0.32(2) 0.190(17) -0.115(18) 0.107(16) -0.112(16)
C55 0.176(8) 0.178(9) 0.113(7) -0.021(7) 0.029(7) -0.043(7)
Cl1 0.0503(12) 0.0749(14) 0.0838(16) 0.0262(12) 0.0257(11) 0.0045(10)
Cl2 0.0440(12) 0.0777(15) 0.0682(14) -0.0112(11) 0.0057(10) 0.0011(10)
Cl3 0.0449(12) 0.0632(13) 0.1024(17) -0.0121(12) 0.0149(11) -0.0055(10)
Cl4 0.0484(11) 0.0689(13) 0.0409(11) 0.0134(9) 0.0027(9) 0.0102(9)
Cl5 0.0449(12) 0.0644(14) 0.1031(18) 0.0236(12) 0.0036(11) 0.0023(10)
Cl6 0.0556(12) 0.0461(11) 0.0657(13) -0.0216(10) 0.0048(10) -0.0008(9)
Cl7 0.0263(8) 0.0320(9) 0.0480(10) 0.0001(7) 0.0156(7) -0.0023(7)
Cl8 0.0441(11) 0.0878(15) 0.0612(13) 0.0062(11) 0.0021(10) -0.0066(10)
Co1 0.0352(6) 0.0554(7) 0.0649(7) -0.0036(5) 0.0145(5) 0.0001(5)
Co2 0.0397(6) 0.0545(7) 0.0590(7) -0.0083(5) 0.0057(5) 0.0042(5)
Co3 0.0427(6) 0.0559(7) 0.0447(6) 0.0059(5) 0.0079(5) -0.0027(5)
Co4 0.0328(6) 0.0600(7) 0.0523(7) 0.0095(5) 0.0118(5) -0.0005(5)
Li1 0.071(9) 0.087(10) 0.073(7) -0.025(7) 0.017(6) -0.003(8)
Li2 0.066(9) 0.104(11) 0.090(10) 0.028(7) -0.012(8) -0.007(7)
N1 0.038(4) 0.065(4) 0.060(4) -0.005(3) 0.021(3) 0.002(3)
N2 0.040(4) 0.047(4) 0.058(4) -0.004(3) 0.017(3) 0.002(3)
N3 0.037(4) 0.058(4) 0.049(4) 0.009(3) 0.014(3) -0.001(3)
N4 0.040(4) 0.052(4) 0.045(4) 0.013(3) 0.015(3) 0.001(3)
O1 0.036(3) 0.049(3) 0.059(3) -0.007(2) 0.011(2) -0.003(2)
O2 0.028(3) 0.073(3) 0.042(3) 0.004(2) 0.006(2) -0.005(2)
O3 0.054(4) 0.102(5) 0.103(5) -0.008(4) 0.021(3) -0.004(3)
O4 0.072(4) 0.144(6) 0.073(4) -0.021(4) 0.013(3) -0.031(4)
O5 0.101(6) 0.158(7) 0.081(5) 0.017(5) -0.016(4) -0.012(5)
O6 0.052(4) 0.101(5) 0.201(8) 0.031(5) 0.009(4) -0.014(4)

loop_
_atom_type_symbol
_atom_type_description
_atom_type_scat_dispersion_real
_atom_type_scat_dispersion_imag
_atom_type_scat_source
C C 0.0033 0.0016 'International Tables Vol C Tables 4.2.6.8 and 6.1.1.4'
H H 0.0000 0.0000 'International Tables Vol C Tables 4.2.6.8 and 6.1.1.4'
Cl Cl 0.1484 0.1585 'International Tables Vol C Tables 4.2.6.8 and 6.1.1.4'
Co Co 0.3494 0.9721 'International Tables Vol C Tables 4.2.6.8 and 6.1.1.4'
Li Li -0.0003 0.0001 'International Tables Vol C Tables 4.2.6.8 and 6.1.1.4'
N N 0.0061 0.0033 'International Tables Vol C Tables 4.2.6.8 and 6.1.1.4'
O O 0.0106 0.0060 'International Tables Vol C Tables 4.2.6.8 and 6.1.1.4'

loop_
_geom_angle_atom_site_label_1
_geom_angle_atom_site_label_2
_geom_angle_atom_site_label_3
_geom_angle
_geom_angle_site_symmetry_1
_geom_angle_site_symmetry_3
_geom_angle_publ_flag
C2 C1 C6 118.9(6) . . ?
O1 C1 C2 121.1(6) . . ?
O1 C1 C6 119.9(6) . . ?
C1 C2 C3 120.6(6) . . ?
C1 C2 C7 126.4(6) . . ?
C3 C2 C7 112.9(6) . . ?
C2 C3 H3 119.8 . . ?
C4 C3 C2 120.3(7) . . ?
C4 C3 H3 119.8 . . ?
C3 C4 H4 120.1 . . ?
C5 C4 C3 119.9(7) . . ?
C5 C4 H4 120.1 . . ?
C4 C5 H5 119.5 . . ?
C4 C5 C6 121.1(7) . . ?
C6 C5 H5 119.5 . . ?
C1 C6 C8 125.5(6) . . ?
C5 C6 C1 119.1(7) . . ?
C5 C6 C8 115.3(6) . . ?
C2 C7 H7 116.7 . . ?
N1 C7 C2 126.7(7) . . ?
N1 C7 H7 116.7 . . ?
C6 C8 H8 116.1 . . ?
N2 C8 C6 127.8(7) . . ?
N2 C8 H8 116.1 . . ?
C10 C9 N1 117.2(8) . . ?
C14 C9 C10 123.5(8) . . ?
C14 C9 N1 119.3(8) . . ?
C9 C10 C15 123.1(8) . . ?
C11 C10 C9 116.6(10) . . ?
C11 C10 C15 120.4(10) . . ?
C10 C11 H11 119.3 . . ?
C12 C11 C10 121.5(11) . . ?
C12 C11 H11 119.3 . . ?
C11 C12 H12 119.6 . . ?
C11 C12 C13 120.8(10) . . ?
C13 C12 H12 119.6 . . ?
C12 C13 H13 120.1 . . ?
C14 C13 C12 119.9(11) . . ?
C14 C13 H13 120.1 . . ?
C9 C14 C13 117.7(10) . . ?
C9 C14 C16 121.5(8) . . ?
C13 C14 C16 120.8(10) . . ?
C10 C15 H15A 109.5 . . ?
C10 C15 H15B 109.5 . . ?
C10 C15 H15C 109.5 . . ?
H15A C15 H15B 109.5 . . ?
H15A C15 H15C 109.5 . . ?
H15B C15 H15C 109.5 . . ?
C14 C16 H16A 109.5 . . ?
C14 C16 H16B 109.5 . . ?
C14 C16 H16C 109.5 . . ?
H16A C16 H16B 109.5 . . ?
H16A C16 H16C 109.5 . . ?
H16B C16 H16C 109.5 . . ?
C18 C17 N2 116.5(7) . . ?
C22 C17 C18 122.4(7) . . ?
C22 C17 N2 121.1(7) . . ?
C17 C18 C48 121.0(7) . . ?
C19 C18 C17 118.3(9) . . ?
C19 C18 C48 120.6(9) . . ?
C18 C19 H19 119.5 . . ?
C20 C19 C18 121.0(10) . . ?
C20 C19 H19 119.5 . . ?
C19 C20 H20 119.1 . . ?
C19 C20 C21 121.8(9) . . ?
C21 C20 H20 119.1 . . ?
C20 C21 H21 120.9 . . ?
C22 C21 C20 118.2(9) . . ?
C22 C21 H21 120.9 . . ?
C17 C22 C21 118.2(9) . . ?
C17 C22 C23 121.6(7) . . ?
C21 C22 C23 120.1(8) . . ?
C22 C23 H23A 109.5 . . ?
C22 C23 H23B 109.5 . . ?
C22 C23 H23C 109.5 . . ?
H23A C23 H23B 109.5 . . ?
H23A C23 H23C 109.5 . . ?
H23B C23 H23C 109.5 . . ?
C29 C24 C25 118.5(6) . . ?
O2 C24 C25 119.3(6) . . ?
O2 C24 C29 122.2(6) . . ?
C24 C25 C31 125.0(6) . . ?
C26 C25 C24 119.4(7) . . ?
C26 C25 C31 115.5(6) . . ?
C25 C26 H26 119.3 . . ?
C27 C26 C25 121.3(7) . . ?
C27 C26 H26 119.3 . . ?
C26 C27 H27 120.8 . . ?
C28 C27 C26 118.5(7) . . ?
C28 C27 H27 120.8 . . ?
C27 C28 H28 118.9 . . ?
C27 C28 C29 122.1(7) . . ?
C29 C28 H28 118.9 . . ?
C24 C29 C28 120.1(6) . . ?
C24 C29 C30 123.9(6) . . ?
C28 C29 C30 115.7(7) . . ?
C29 C30 H30 116.2 . . ?
N3 C30 C29 127.7(7) . . ?
N3 C30 H30 116.2 . . ?
C25 C31 H31 116.8 . . ?
N4 C31 C25 126.4(6) . . ?
N4 C31 H31 116.8 . . ?
C33 C32 C37 121.9(7) . . ?
C33 C32 N3 119.2(7) . . ?
C37 C32 N3 119.0(7) . . ?
C32 C33 C38 121.8(7) . . ?
C34 C33 C32 118.6(8) . . ?
C34 C33 C38 119.6(8) . . ?
C33 C34 H34 119.8 . . ?
C35 C34 C33 120.5(9) . . ?
C35 C34 H34 119.8 . . ?
C34 C35 H35 119.4 . . ?
C34 C35 C36 121.2(9) . . ?
C36 C35 H35 119.4 . . ?
C35 C36 H36 119.8 . . ?
C35 C36 C37 120.5(9) . . ?
C37 C36 H36 119.8 . . ?
C32 C37 C39 121.0(7) . . ?
C36 C37 C32 117.3(9) . . ?
C36 C37 C39 121.6(9) . . ?
C33 C38 H38A 109.5 . . ?
C33 C38 H38B 109.5 . . ?
C33 C38 H38C 109.5 . . ?
H38A C38 H38B 109.5 . . ?
H38A C38 H38C 109.5 . . ?
H38B C38 H38C 109.5 . . ?
C37 C39 H39A 109.5 . . ?
C37 C39 H39B 109.5 . . ?
C37 C39 H39C 109.5 . . ?
H39A C39 H39B 109.5 . . ?
H39A C39 H39C 109.5 . . ?
H39B C39 H39C 109.5 . . ?
C41 C40 C45 123.0(10) . . ?
C41 C40 N4 120.5(9) . . ?
N4 C40 C45 116.3(8) . . ?
C40 C41 C42 119.1(14) . . ?
C40 C41 C47 120.2(10) . . ?
C42 C41 C47 120.7(13) . . ?
C41 C42 H42 117.2 . . ?
C43 C42 C41 126(2) . . ?
C43 C42 H42 117.2 . . ?
C42 C43 H43 121.3 . . ?
C42 C43 C44 117.4(17) . . ?
C44 C43 H43 121.3 . . ?
C43 C44 H44 118.1 . . ?
C45 C44 C43 123.8(16) . . ?
C45 C44 H44 118.1 . . ?
C40 C45 C46 121.8(9) . . ?
C44 C45 C40 110.8(13) . . ?
C44 C45 C46 127.3(13) . . ?
C45 C46 H46A 109.5 . . ?
C45 C46 H46B 109.5 . . ?
C45 C46 H46C 109.5 . . ?
H46A C46 H46B 109.5 . . ?
H46A C46 H46C 109.5 . . ?
H46B C46 H46C 109.5 . . ?
C41 C47 H47A 109.5 . . ?
C41 C47 H47B 109.5 . . ?
C41 C47 H47C 109.5 . . ?
H47A C47 H47B 109.5 . . ?
H47A C47 H47C 109.5 . . ?
H47B C47 H47C 109.5 . . ?
C18 C48 H48A 109.5 . . ?
C18 C48 H48B 109.5 . . ?
C18 C48 H48C 109.5 . . ?
H48A C48 H48B 109.5 . . ?
H48A C48 H48C 109.5 . . ?
H48B C48 H48C 109.5 . . ?
H49A C49 H49B 109.0 . . ?
C50 C49 H49A 111.1 . . ?
C50 C49 H49B 111.1 . . ?
O3 C49 H49A 111.1 . . ?
O3 C49 H49B 111.1 . . ?
O3 C49 C50 103.5(10) . . ?
C49 C50 H50A 110.8 . . ?
C49 C50 H50B 110.8 . . ?
H50A C50 H50B 108.9 . . ?
C51 C50 C49 104.6(11) . . ?
C51 C50 H50A 110.8 . . ?
C51 C50 H50B 110.8 . . ?
C50 C51 H51A 110.5 . . ?
C50 C51 H51B 110.5 . . ?
C50 C51 C52 106.1(12) . . ?
H51A C51 H51B 108.7 . . ?
C52 C51 H51A 110.5 . . ?
C52 C51 H51B 110.5 . . ?
C51 C52 H52A 110.2 . . ?
C51 C52 H52B 110.2 . . ?
H52A C52 H52B 108.5 . . ?
O3 C52 C51 107.5(10) . . ?
O3 C52 H52A 110.2 . . ?
O3 C52 H52B 110.2 . . ?
H53A C53 H53B 108.5 . . ?
C54 C53 H53A 110.2 . . ?
C54 C53 H53B 110.2 . . ?
O4 C53 H53A 110.2 . . ?
O4 C53 H53B 110.2 . . ?
O4 C53 C54 107.7(12) . . ?
C53 C54 H54A 111.9 . . ?
C53 C54 H54B 111.9 . . ?
C53 C54 C55 99.1(11) . . ?
H54A C54 H54B 109.6 . . ?
C55 C54 H54A 111.9 . . ?
C55 C54 H54B 111.9 . . ?
H56A C56 H56B 108.5 . . ?
C55 C56 H56A 110.3 . . ?
C55 C56 H56B 110.3 . . ?
O4 C56 H56A 110.3 . . ?
O4 C56 H56B 110.3 . . ?
O4 C56 C55 107.1(10) . . ?
H61A C61 H61B 108.4 . . ?
C62 C61 H61A 110.0 . . ?
C62 C61 H61B 110.0 . . ?
O5 C61 H61A 110.0 . . ?
O5 C61 H61B 110.0 . . ?
O5 C61 C62 108.4(14) . . ?
C61 C62 H62A 111.1 . . ?
C61 C62 H62B 111.1 . . ?
H62A C62 H62B 109.1 . . ?
C63 C62 C61 103.2(15) . . ?
C63 C62 H62A 111.1 . . ?
C63 C62 H62B 111.1 . . ?
C62 C63 H63A 110.0 . . ?
C62 C63 H63B 110.0 . . ?
C62 C63 C64 108.3(15) . . ?
H63A C63 H63B 108.4 . . ?
C64 C63 H63A 110.0 . . ?
C64 C63 H63B 110.0 . . ?
C63 C64 H64A 111.2 . . ?
C63 C64 H64B 111.2 . . ?
H64A C64 H64B 109.1 . . ?
O5 C64 C63 103.0(13) . . ?
O5 C64 H64A 111.2 . . ?
O5 C64 H64B 111.2 . . ?
H65A C65 H65B 108.7 . . ?
C67 C65 H65A 110.5 . . ?
C67 C65 H65B 110.5 . . ?
O6 C65 H65A 110.5 . . ?
O6 C65 H65B 110.5 . . ?
O6 C65 C67 106.3(14) . . ?
H66A C66 H66B 108.4 . . ?
C68 C66 H66A 110.0 . . ?
C68 C66 H66B 110.0 . . ?
O6 C66 H66A 110.0 . . ?
O6 C66 H66B 110.0 . . ?
O6 C66 C68 108.5(15) . . ?
C65 C67 H67A 111.5 . . ?
C65 C67 H67B 111.5 . . ?
H67A C67 H67B 109.3 . . ?
C68 C67 C65 101.4(15) . . ?
C68 C67 H67A 111.5 . . ?
C68 C67 H67B 111.5 . . ?
C66 C68 C67 110.9(17) . . ?
C66 C68 H68A 109.5 . . ?
C66 C68 H68B 109.5 . . ?
C67 C68 H68A 109.5 . . ?
C67 C68 H68B 109.5 . . ?
H68A C68 H68B 108.1 . . ?
C54 C55 H55A 110.5 . . ?
C54 C55 H55B 110.5 . . ?
C56 C55 C54 106.0(12) . . ?
C56 C55 H55A 110.5 . . ?
C56 C55 H55B 110.5 . . ?
H55A C55 H55B 108.7 . . ?
Co1 Cl2 Li1 103.8(4) . . ?
Co2 Cl3 Li1 109.9(4) . . ?
Co3 Cl5 Li2 107.8(4) . . ?
Co4 Cl8 Li2 112.7(4) . . ?
Cl1 Co1 Cl2 114.18(9) . . ?
N1 Co1 Cl1 114.06(19) . . ?
N1 Co1 Cl2 107.53(19) . . ?
O1 Co1 Cl1 111.22(15) . . ?
O1 Co1 Cl2 114.98(15) . . ?
O1 Co1 N1 93.1(2) . . ?
Cl4 Co2 Cl3 115.90(9) . . ?
N2 Co2 Cl3 110.16(18) . . ?
N2 Co2 Cl4 114.12(17) . . ?
O1 Co2 Cl3 111.77(15) . . ?
O1 Co2 Cl4 110.82(15) . . ?
O1 Co2 N2 91.6(2) . . ?
Cl5 Co3 Cl6 118.51(9) . . ?
N4 Co3 Cl5 107.26(17) . . ?
N4 Co3 Cl6 118.53(17) . . ?
O2 Co3 Cl5 112.50(15) . . ?
O2 Co3 Cl6 104.97(16) . . ?
O2 Co3 N4 91.9(2) . . ?
Cl8 Co4 Cl7 114.70(8) . . ?
N3 Co4 Cl7 115.29(18) . . ?
N3 Co4 Cl8 106.52(18) . . ?
O2 Co4 Cl7 110.68(15) . . ?
O2 Co4 Cl8 116.27(15) . . ?
O2 Co4 N3 91.2(2) . . ?
Cl3 Li1 Cl2 106.4(6) . . ?
O3 Li1 Cl2 114.4(7) . . ?
O3 Li1 Cl3 107.2(8) . . ?
O4 Li1 Cl2 104.7(8) . . ?
O4 Li1 Cl3 114.5(7) . . ?
O4 Li1 O3 109.9(8) . . ?
Cl8 Li2 Cl5 103.9(6) . . ?
O5 Li2 Cl5 115.1(9) . . ?
O5 Li2 Cl8 108.6(8) . . ?
O6 Li2 Cl5 114.2(8) . . ?
O6 Li2 Cl8 107.8(9) . . ?
O6 Li2 O5 106.9(8) . . ?
C7 N1 C9 115.5(6) . . ?
C7 N1 Co1 121.9(5) . . ?
C9 N1 Co1 122.6(5) . . ?
C8 N2 C17 118.9(6) . . ?
C8 N2 Co2 120.3(5) . . ?
C17 N2 Co2 120.8(5) . . ?
C30 N3 C32 117.4(6) . . ?
C30 N3 Co4 120.8(5) . . ?
C32 N3 Co4 121.7(4) . . ?
C31 N4 C40 116.8(6) . . ?
C31 N4 Co3 121.4(5) . . ?
C40 N4 Co3 121.4(5) . . ?
C1 O1 Co1 124.2(4) . . ?
C1 O1 Co2 122.5(4) . . ?
Co1 O1 Co2 113.2(2) . . ?
C24 O2 Co3 121.8(4) . . ?
C24 O2 Co4 123.0(4) . . ?
Co4 O2 Co3 114.5(2) . . ?
C49 O3 C52 108.7(9) . . ?
C49 O3 Li1 123.6(9) . . ?
C52 O3 Li1 122.6(7) . . ?
C53 O4 C56 107.5(8) . . ?
C53 O4 Li1 122.4(8) . . ?
C56 O4 Li1 127.4(8) . . ?
C61 O5 C64 108.1(12) . . ?
C61 O5 Li2 122.0(10) . . ?
C64 O5 Li2 129.1(11) . . ?
C65 O6 Li2 120.5(9) . . ?
C66 O6 C65 110.5(12) . . ?
C66 O6 Li2 123.9(10) . . ?

loop_
_geom_bond_atom_site_label_1
_geom_bond_atom_site_label_2
_geom_bond_distance
_geom_bond_site_symmetry_2
_geom_bond_publ_flag
C1 C2 1.402(9) . ?
C1 C6 1.428(9) . ?
C1 O1 1.340(8) . ?
C2 C3 1.409(10) . ?
C2 C7 1.441(9) . ?
C3 H3 0.9500 . ?
C3 C4 1.392(11) . ?
C4 H4 0.9500 . ?
C4 C5 1.387(10) . ?
C5 H5 0.9500 . ?
C5 C6 1.414(10) . ?
C6 C8 1.445(10) . ?
C7 H7 0.9500 . ?
C7 N1 1.300(9) . ?
C8 H8 0.9500 . ?
C8 N2 1.262(8) . ?
C9 C10 1.413(12) . ?
C9 C14 1.364(11) . ?
C9 N1 1.456(9) . ?
C10 C11 1.403(13) . ?
C10 C15 1.526(13) . ?
C11 H11 0.9500 . ?
C11 C12 1.337(17) . ?
C12 H12 0.9500 . ?
C12 C13 1.413(17) . ?
C13 H13 0.9500 . ?
C13 C14 1.400(13) . ?
C14 C16 1.515(13) . ?
C15 H15A 0.9800 . ?
C15 H15B 0.9800 . ?
C15 H15C 0.9800 . ?
C16 H16A 0.9800 . ?
C16 H16B 0.9800 . ?
C16 H16C 0.9800 . ?
C17 C18 1.425(11) . ?
C17 C22 1.359(10) . ?
C17 N2 1.428(9) . ?
C18 C19 1.366(11) . ?
C18 C48 1.512(11) . ?
C19 H19 0.9500 . ?
C19 C20 1.340(13) . ?
C20 H20 0.9500 . ?
C20 C21 1.423(13) . ?
C21 H21 0.9500 . ?
C21 C22 1.417(12) . ?
C22 C23 1.512(12) . ?
C23 H23A 0.9800 . ?
C23 H23B 0.9800 . ?
C23 H23C 0.9800 . ?
C24 C25 1.437(9) . ?
C24 C29 1.391(9) . ?
C24 O2 1.336(8) . ?
C25 C26 1.402(10) . ?
C25 C31 1.472(10) . ?
C26 H26 0.9500 . ?
C26 C27 1.390(11) . ?
C27 H27 0.9500 . ?
C27 C28 1.384(10) . ?
C28 H28 0.9500 . ?
C28 C29 1.398(10) . ?
C29 C30 1.442(9) . ?
C30 H30 0.9500 . ?
C30 N3 1.281(8) . ?
C31 H31 0.9500 . ?
C31 N4 1.268(9) . ?
C32 C33 1.384(10) . ?
C32 C37 1.411(11) . ?
C32 N3 1.445(9) . ?
C33 C34 1.381(11) . ?
C33 C38 1.500(11) . ?
C34 H34 0.9500 . ?
C34 C35 1.364(13) . ?
C35 H35 0.9500 . ?
C35 C36 1.381(13) . ?
C36 H36 0.9500 . ?
C36 C37 1.388(11) . ?
C37 C39 1.528(12) . ?
C38 H38A 0.9800 . ?
C38 H38B 0.9800 . ?
C38 H38C 0.9800 . ?
C39 H39A 0.9800 . ?
C39 H39B 0.9800 . ?
C39 H39C 0.9800 . ?
C40 C41 1.365(13) . ?
C40 C45 1.466(14) . ?
C40 N4 1.435(10) . ?
C41 C42 1.378(16) . ?
C41 C47 1.503(14) . ?
C42 H42 0.9500 . ?
C42 C43 1.25(3) . ?
C43 H43 0.9500 . ?
C43 C44 1.45(3) . ?
C44 H44 0.9500 . ?
C44 C45 1.442(17) . ?
C45 C46 1.491(15) . ?
C46 H46A 0.9800 . ?
C46 H46B 0.9800 . ?
C46 H46C 0.9800 . ?
C47 H47A 0.9800 . ?
C47 H47B 0.9800 . ?
C47 H47C 0.9800 . ?
C48 H48A 0.9800 . ?
C48 H48B 0.9800 . ?
C48 H48C 0.9800 . ?
C49 H49A 0.9900 . ?
C49 H49B 0.9900 . ?
C49 C50 1.558(16) . ?
C49 O3 1.391(11) . ?
C50 H50A 0.9900 . ?
C50 H50B 0.9900 . ?
C50 C51 1.442(17) . ?
C51 H51A 0.9900 . ?
C51 H51B 0.9900 . ?
C51 C52 1.488(14) . ?
C52 H52A 0.9900 . ?
C52 H52B 0.9900 . ?
C52 O3 1.429(12) . ?
C53 H53A 0.9900 . ?
C53 H53B 0.9900 . ?
C53 C54 1.463(18) . ?
C53 O4 1.395(13) . ?
C54 H54A 0.9900 . ?
C54 H54B 0.9900 . ?
C54 C55 1.525(17) . ?
C56 H56A 0.9900 . ?
C56 H56B 0.9900 . ?
C56 C55 1.441(15) . ?
C56 O4 1.421(11) . ?
C61 H61A 0.9900 . ?
C61 H61B 0.9900 . ?
C61 C62 1.507(19) . ?
C61 O5 1.351(16) . ?
C62 H62A 0.9900 . ?
C62 H62B 0.9900 . ?
C62 C63 1.359(18) . ?
C63 H63A 0.9900 . ?
C63 H63B 0.9900 . ?
C63 C64 1.464(19) . ?
C64 H64A 0.9900 . ?
C64 H64B 0.9900 . ?
C64 O5 1.408(14) . ?
C65 H65A 0.9900 . ?
C65 H65B 0.9900 . ?
C65 C67 1.49(2) . ?
C65 O6 1.412(13) . ?
C66 H66A 0.9900 . ?
C66 H66B 0.9900 . ?
C66 C68 1.408(19) . ?
C66 O6 1.277(15) . ?
C67 H67A 0.9900 . ?
C67 H67B 0.9900 . ?
C67 C68 1.41(2) . ?
C68 H68A 0.9900 . ?
C68 H68B 0.9900 . ?
C55 H55A 0.9900 . ?
C55 H55B 0.9900 . ?
Cl1 Co1 2.236(2) . ?
Cl2 Co1 2.258(2) . ?
Cl2 Li1 2.376(15) . ?
Cl3 Co2 2.263(2) . ?
Cl3 Li1 2.357(15) . ?
Cl4 Co2 2.259(2) . ?
Cl5 Co3 2.249(2) . ?
Cl5 Li2 2.391(17) . ?
Cl6 Co3 2.271(2) . ?
Cl7 Co4 2.2881(18) . ?
Cl8 Co4 2.242(2) . ?
Cl8 Li2 2.374(16) . ?
Co1 N1 1.995(6) . ?
Co1 O1 1.970(4) . ?
Co2 N2 2.017(6) . ?
Co2 O1 1.998(5) . ?
Co3 N4 2.015(6) . ?
Co3 O2 1.983(5) . ?
Co4 N3 2.002(6) . ?
Co4 O2 1.974(4) . ?
Li1 O3 1.915(18) . ?
Li1 O4 1.884(16) . ?
Li2 O5 1.89(2) . ?
Li2 O6 1.89(2) . ?

loop_
_geom_torsion_atom_site_label_1
_geom_torsion_atom_site_label_2
_geom_torsion_atom_site_label_3
_geom_torsion_atom_site_label_4
_geom_torsion
_geom_torsion_site_symmetry_1
_geom_torsion_site_symmetry_2
_geom_torsion_site_symmetry_3
_geom_torsion_site_symmetry_4
_geom_torsion_publ_flag
C1 C2 C3 C4 0.6(13) . . . . ?
C1 C2 C7 N1 -9.0(13) . . . . ?
C1 C6 C8 N2 -16.4(12) . . . . ?
C2 C1 C6 C5 -0.8(10) . . . . ?
C2 C1 C6 C8 -177.1(7) . . . . ?
C2 C1 O1 Co1 25.3(9) . . . . ?
C2 C1 O1 Co2 -151.1(5) . . . . ?
C2 C3 C4 C5 0.9(13) . . . . ?
C2 C7 N1 C9 177.8(7) . . . . ?
C2 C7 N1 Co1 -3.1(11) . . . . ?
C3 C2 C7 N1 170.7(8) . . . . ?
C3 C4 C5 C6 -2.4(12) . . . . ?
C4 C5 C6 C1 2.4(11) . . . . ?
C4 C5 C6 C8 179.0(7) . . . . ?
C5 C6 C8 N2 167.3(7) . . . . ?
C6 C1 C2 C3 -0.6(11) . . . . ?
C6 C1 C2 C7 179.0(7) . . . . ?
C6 C1 O1 Co1 -156.8(5) . . . . ?
C6 C1 O1 Co2 26.8(9) . . . . ?
C6 C8 N2 C17 174.0(7) . . . . ?
C6 C8 N2 Co2 -6.8(10) . . . . ?
C7 C2 C3 C4 -179.1(8) . . . . ?
C9 C10 C11 C12 -4.2(15) . . . . ?
C10 C9 C14 C13 0.3(13) . . . . ?
C10 C9 C14 C16 -177.9(9) . . . . ?
C10 C9 N1 C7 89.8(9) . . . . ?
C10 C9 N1 Co1 -89.2(8) . . . . ?
C10 C11 C12 C13 3.1(18) . . . . ?
C11 C12 C13 C14 -0.1(18) . . . . ?
C12 C13 C14 C9 -1.6(15) . . . . ?
C12 C13 C14 C16 176.6(10) . . . . ?
C14 C9 C10 C11 2.5(13) . . . . ?
C14 C9 C10 C15 -178.9(9) . . . . ?
C14 C9 N1 C7 -90.7(9) . . . . ?
C14 C9 N1 Co1 90.3(8) . . . . ?
C15 C10 C11 C12 177.2(10) . . . . ?
C17 C18 C19 C20 0.6(13) . . . . ?
C18 C17 C22 C21 0.4(11) . . . . ?
C18 C17 C22 C23 178.2(7) . . . . ?
C18 C17 N2 C8 -90.1(8) . . . . ?
C18 C17 N2 Co2 90.7(7) . . . . ?
C18 C19 C20 C21 -2.3(14) . . . . ?
C19 C20 C21 C22 2.9(13) . . . . ?
C20 C21 C22 C17 -1.9(12) . . . . ?
C20 C21 C22 C23 -179.7(8) . . . . ?
C22 C17 C18 C19 0.3(11) . . . . ?
C22 C17 C18 C48 -179.2(7) . . . . ?
C22 C17 N2 C8 90.7(9) . . . . ?
C22 C17 N2 Co2 -88.5(7) . . . . ?
C24 C25 C26 C27 -2.6(11) . . . . ?
C24 C25 C31 N4 19.7(12) . . . . ?
C24 C29 C30 N3 17.2(13) . . . . ?
C25 C24 C29 C28 1.1(11) . . . . ?
C25 C24 C29 C30 173.7(7) . . . . ?
C25 C24 O2 Co3 -35.1(8) . . . . ?
C25 C24 O2 Co4 155.1(5) . . . . ?
C25 C26 C27 C28 0.1(12) . . . . ?
C25 C31 N4 C40 -174.9(7) . . . . ?
C25 C31 N4 Co3 -1.9(10) . . . . ?
C26 C25 C31 N4 -161.3(7) . . . . ?
C26 C27 C28 C29 3.2(13) . . . . ?
C27 C28 C29 C24 -3.8(12) . . . . ?
C27 C28 C29 C30 -176.9(8) . . . . ?
C28 C29 C30 N3 -170.0(8) . . . . ?
C29 C24 C25 C26 1.9(10) . . . . ?
C29 C24 C25 C31 -179.2(7) . . . . ?
C29 C24 O2 Co3 145.1(6) . . . . ?
C29 C24 O2 Co4 -24.8(9) . . . . ?
C29 C30 N3 C32 -176.7(7) . . . . ?
C29 C30 N3 Co4 5.6(11) . . . . ?
C31 C25 C26 C27 178.4(7) . . . . ?
C32 C33 C34 C35 -2.0(12) . . . . ?
C33 C32 C37 C36 -1.8(11) . . . . ?
C33 C32 C37 C39 176.0(7) . . . . ?
C33 C32 N3 C30 -87.3(9) . . . . ?
C33 C32 N3 Co4 90.3(7) . . . . ?
C33 C34 C35 C36 2.1(14) . . . . ?
C34 C35 C36 C37 -2.1(14) . . . . ?
C35 C36 C37 C32 1.9(12) . . . . ?
C35 C36 C37 C39 -175.9(8) . . . . ?
C37 C32 C33 C34 1.8(11) . . . . ?
C37 C32 C33 C38 -179.0(7) . . . . ?
C37 C32 N3 C30 92.3(8) . . . . ?
C37 C32 N3 Co4 -90.0(7) . . . . ?
C38 C33 C34 C35 178.9(8) . . . . ?
C40 C41 C42 C43 4(2) . . . . ?
C41 C40 C45 C44 -2.1(12) . . . . ?
C41 C40 C45 C46 -179.2(9) . . . . ?
C41 C40 N4 C31 71.3(9) . . . . ?
C41 C40 N4 Co3 -101.7(8) . . . . ?
C41 C42 C43 C44 -7(3) . . . . ?
C42 C43 C44 C45 5(3) . . . . ?
C43 C44 C45 C40 -0.6(18) . . . . ?
C43 C44 C45 C46 176.3(14) . . . . ?
C45 C40 C41 C42 0.8(14) . . . . ?
C45 C40 C41 C47 -177.5(8) . . . . ?
C45 C40 N4 C31 -112.7(8) . . . . ?
C45 C40 N4 Co3 74.3(8) . . . . ?
C47 C41 C42 C43 -177.6(17) . . . . ?
C48 C18 C19 C20 -179.9(8) . . . . ?
C49 C50 C51 C52 17.3(16) . . . . ?
C50 C49 O3 C52 30.3(13) . . . . ?
C50 C49 O3 Li1 -174.4(9) . . . . ?
C50 C51 C52 O3 0.2(15) . . . . ?
C51 C52 O3 C49 -20.3(13) . . . . ?
C51 C52 O3 Li1 -175.9(9) . . . . ?
C53 C54 C55 C56 29.2(17) . . . . ?
C54 C53 O4 C56 29.0(16) . . . . ?
C54 C53 O4 Li1 -133.8(11) . . . . ?
C61 C62 C63 C64 22(2) . . . . ?
C62 C61 O5 C64 -14(2) . . . . ?
C62 C61 O5 Li2 175.4(12) . . . . ?
C62 C63 C64 O5 -31(2) . . . . ?
C63 C64 O5 C61 26.3(19) . . . . ?
C63 C64 O5 Li2 -163.4(12) . . . . ?
C65 C67 C68 C66 3(3) . . . . ?
C67 C65 O6 C66 17(2) . . . . ?
C67 C65 O6 Li2 -139.0(13) . . . . ?
C68 C66 O6 C65 -15(3) . . . . ?
C68 C66 O6 Li2 140.0(16) . . . . ?
C55 C56 O4 C53 -8.7(17) . . . . ?
C55 C56 O4 Li1 152.9(12) . . . . ?
Cl2 Li1 O4 C53 -71.9(13) . . . . ?
Cl2 Li1 O4 C56 129.0(11) . . . . ?
Cl3 Li1 O4 C53 44.2(15) . . . . ?
Cl3 Li1 O4 C56 -115.0(11) . . . . ?
Cl5 Li2 O5 C61 -64.0(15) . . . . ?
Cl5 Li2 O5 C64 126.9(13) . . . . ?
Cl5 Li2 O6 C65 174.6(12) . . . . ?
Cl5 Li2 O6 C66 22.3(19) . . . . ?
Cl8 Li2 O5 C61 51.9(16) . . . . ?
Cl8 Li2 O5 C64 -117.2(13) . . . . ?
Cl8 Li2 O6 C65 59.7(15) . . . . ?
Cl8 Li2 O6 C66 -92.6(17) . . . . ?
N1 C9 C10 C11 -178.1(7) . . . . ?
N1 C9 C10 C15 0.5(12) . . . . ?
N1 C9 C14 C13 -179.1(8) . . . . ?
N1 C9 C14 C16 2.6(13) . . . . ?
N2 C17 C18 C19 -178.8(7) . . . . ?
N2 C17 C18 C48 1.7(10) . . . . ?
N2 C17 C22 C21 179.5(7) . . . . ?
N2 C17 C22 C23 -2.7(11) . . . . ?
N3 C32 C33 C34 -178.5(7) . . . . ?
N3 C32 C33 C38 0.6(11) . . . . ?
N3 C32 C37 C36 178.6(7) . . . . ?
N3 C32 C37 C39 -3.6(11) . . . . ?
N4 C40 C41 C42 176.5(9) . . . . ?
N4 C40 C41 C47 -1.8(12) . . . . ?
N4 C40 C45 C44 -178.0(8) . . . . ?
N4 C40 C45 C46 4.9(13) . . . . ?
O1 C1 C2 C3 177.3(7) . . . . ?
O1 C1 C2 C7 -3.0(12) . . . . ?
O1 C1 C6 C5 -178.8(6) . . . . ?
O1 C1 C6 C8 5.0(11) . . . . ?
O2 C24 C25 C26 -177.9(7) . . . . ?
O2 C24 C25 C31 1.0(11) . . . . ?
O2 C24 C29 C28 -179.0(7) . . . . ?
O2 C24 C29 C30 -6.4(12) . . . . ?
O3 C49 C50 C51 -29.5(15) . . . . ?
O3 Li1 O4 C53 164.8(12) . . . . ?
O3 Li1 O4 C56 5.7(15) . . . . ?
O4 C53 C54 C55 -35.3(16) . . . . ?
O4 C56 C55 C54 -13.7(18) . . . . ?
O5 C61 C62 C63 -6(2) . . . . ?
O5 Li2 O6 C65 -56.9(15) . . . . ?
O5 Li2 O6 C66 150.8(16) . . . . ?
O6 C65 C67 C68 -11(2) . . . . ?
O6 C66 C68 C67 7(3) . . . . ?
O6 Li2 O5 C61 168.0(13) . . . . ?
O6 Li2 O5 C64 -1.0(17) . . . . ?

loop_
_platon_squeeze_void_nr
_platon_squeeze_void_average_x
_platon_squeeze_void_average_y
_platon_squeeze_void_average_z
_platon_squeeze_void_volume
_platon_squeeze_void_count_electrons
_platon_squeeze_void_content
1 0.163 0.250 -0.192 826 191 ' '
2 -0.183 0.750 0.171 826 191 ' '
